data_7061804
loop_
_publ_author_name
'Kumar, Krishna'
'Agrahari, Anand K.'
'Pratap, Rajesh'
'Tiwari, Vinod K.'
'Bhattacharya, Subrato'

_publ_section_title
;
 Synthesis and structural features of a series of Cu(i)
 furan-2-thiocarboxylate complexes: efficient &#x201C;click&#x201D;
 catalysts for the synthesis of glycoconjugates and glycocluster
;
_journal_issue 38
_journal_name_full 'New Journal of Chemistry'
_journal_page_first 18471
_journal_page_last 18481
_journal_paper_doi 10.1039/D2NJ03433F
_journal_volume 46
_journal_year 2022
_chemical_formula_moiety 'C39 H31 Cu Fe O2 P2 S, C2 H3 N'
_chemical_formula_sum 'C41 H34 Cu Fe N O2 P2 S'
_chemical_formula_weight 786.08
_space_group_crystal_system triclinic
_space_group_IT_number 2
_space_group_name_Hall '-P 1'
_space_group_name_H-M_alt 'P -1'
_atom_sites_solution_hydrogens geom
_audit_creation_date 2022-06-21
_audit_creation_method
;
Olex2 1.5
(compiled 2021.12.09 svn.r5202d8cf for OlexSys, GUI svn.r6439)
;
_audit_update_record
;
2022-08-27 deposited with the CCDC.	2022-09-05 downloaded from the CCDC.
;
_cell_angle_alpha 75.782(12)
_cell_angle_beta 76.765(10)
_cell_angle_gamma 86.006(9)
_cell_formula_units_Z 2
_cell_length_a 9.398(2)
_cell_length_b 12.000(3)
_cell_length_c 16.965(5)
_cell_measurement_reflns_used 9326
_cell_measurement_temperature 293(2)
_cell_measurement_theta_max 28.36
_cell_measurement_theta_min 2.31
_cell_volume 1805.2(8)
_computing_cell_refinement 'Bruker SAINT'
_computing_data_collection 'Bruker APEX2'
_computing_data_reduction 'Bruker SAINT'
_computing_molecular_graphics 'OLEX 2'
_computing_publication_material 'OLEX 2'
_computing_structure_refinement 'SHELXL-2018/3 (Sheldrick, 2018)'
_computing_structure_solution 'SHELXT 2014/5 (Sheldrick, 2014)'
_diffrn_ambient_temperature 293(2)
_diffrn_measured_fraction_theta_full 0.994
_diffrn_measured_fraction_theta_max 0.989
_diffrn_measurement_device_type 'Bruker APEX-II CCD'
_diffrn_measurement_method '\f and \w scans'
_diffrn_radiation_type MoK\a
_diffrn_radiation_wavelength 0.71073
_diffrn_reflns_av_R_equivalents 0.0463
_diffrn_reflns_av_unetI/netI 0.0520
_diffrn_reflns_Laue_measured_fraction_full 0.994
_diffrn_reflns_Laue_measured_fraction_max 0.989
_diffrn_reflns_limit_h_max 12
_diffrn_reflns_limit_h_min -12
_diffrn_reflns_limit_k_max 15
_diffrn_reflns_limit_k_min -15
_diffrn_reflns_limit_l_max 22
_diffrn_reflns_limit_l_min -22
_diffrn_reflns_number 25632
_diffrn_reflns_point_group_measured_fraction_full 0.994
_diffrn_reflns_point_group_measured_fraction_max 0.989
_diffrn_reflns_theta_full 25.242
_diffrn_reflns_theta_max 27.499
_diffrn_reflns_theta_min 2.794
_exptl_absorpt_coefficient_mu 1.174
_exptl_absorpt_correction_T_max 0.7457
_exptl_absorpt_correction_T_min 0.5884
_exptl_absorpt_correction_type multi-scan
_exptl_absorpt_process_details
;
 SADABS 2016/2: Krause, L., Herbst-Irmer, R., Sheldrick G.M. & Stalke D.,
 J. Appl. Cryst. 48 (2015) 3-10
;
_exptl_crystal_colour reddish-yellow
_exptl_crystal_density_diffrn 1.446
_exptl_crystal_description rod-shaped
_exptl_crystal_F_000 808
_exptl_crystal_size_max 0.30
_exptl_crystal_size_mid 0.24
_exptl_crystal_size_min 0.22
_refine_diff_density_max 0.687
_refine_diff_density_min -0.546
_refine_diff_density_rms 0.088
_refine_ls_extinction_method none
_refine_ls_goodness_of_fit_ref 1.138
_refine_ls_hydrogen_treatment constr
_refine_ls_matrix_type full
_refine_ls_number_parameters 461
_refine_ls_number_reflns 8214
_refine_ls_number_restraints 0
_refine_ls_restrained_S_all 1.138
_refine_ls_R_factor_all 0.0680
_refine_ls_R_factor_gt 0.0505
_refine_ls_shift/su_max 0.001
_refine_ls_shift/su_mean 0.000
_refine_ls_structure_factor_coef Fsqd
_refine_ls_weighting_details 'w=1/[\s^2^(Fo^2^)+(0.0091P)^2^+3.8647P] where P=(Fo^2^+2Fc^2^)/3'
_refine_ls_weighting_scheme calc
_refine_ls_wR_factor_gt 0.0954
_refine_ls_wR_factor_ref 0.1037
_reflns_Friedel_coverage 0.000
_reflns_number_gt 6682
_reflns_number_total 8214
_reflns_threshold_expression 'I > 2\s(I)'
_cod_data_source_file d2nj03433f2.cif
_cod_data_source_block 18deca_0m
_cod_depositor_comments 'Adding full bibliography for 7061802--7061806.cif.'
_cod_database_code 7061804
_shelx_shelxl_version_number 2018/3
_shelx_space_group_comment
;
The symmetry employed for this shelxl refinement is uniquely defined
by the following loop, which should always be used as a source of
symmetry information in preference to the above space-group names.
They are only intended as comments.
;

loop_
_space_group_symop_operation_xyz
'x, y, z'
'-x, -y, -z'

loop_
_atom_site_label
_atom_site_type_symbol
_atom_site_fract_x
_atom_site_fract_y
_atom_site_fract_z
_atom_site_U_iso_or_equiv
_atom_site_adp_type
_atom_site_occupancy
_atom_site_site_symmetry_order
_atom_site_calc_flag
_atom_site_refinement_flags_posn
_atom_site_refinement_flags_adp
_atom_site_refinement_flags_occupancy
_atom_site_disorder_assembly
_atom_site_disorder_group
Cu1 Cu 0.82293(4) 0.67211(3) 0.27823(2) 0.01905(10) Uani 1 1 d . . . . .
Fe1 Fe 0.43802(5) 0.79122(4) 0.38990(3) 0.01948(11) Uani 1 1 d . . . . .
P1 P 0.80490(9) 0.82010(7) 0.33869(5) 0.01933(17) Uani 1 1 d . . . . .
P2 P 0.60683(8) 0.61942(7) 0.26401(5) 0.01701(17) Uani 1 1 d . . . . .
S1 S 1.03416(9) 0.57519(9) 0.25488(6) 0.0296(2) Uani 1 1 d . . . . .
C1 C 0.8505(3) 0.7763(3) 0.4411(2) 0.0181(6) Uani 1 1 d . . . . .
C4 C 0.5490(3) 0.7012(3) 0.1706(2) 0.0189(6) Uani 1 1 d . . . . .
C6 C 0.8538(3) 0.6592(3) 0.4792(2) 0.0202(7) Uani 1 1 d . . . . .
H6 H 0.833205 0.605729 0.452021 0.024 Uiso 1 1 calc R U . . .
C8 C 0.9264(4) 0.9400(3) 0.2832(2) 0.0286(8) Uani 1 1 d . . . . .
C10 C 0.8875(3) 0.6216(3) 0.5573(2) 0.0246(7) Uani 1 1 d . . . . .
H10 H 0.888856 0.543461 0.582204 0.030 Uiso 1 1 calc R U . . .
C12 C 0.4813(3) 0.6221(3) 0.4333(2) 0.0209(7) Uani 1 1 d . . . . .
H12 H 0.565179 0.592440 0.451789 0.025 Uiso 1 1 calc R U . . .
O1 O 0.9394(3) 0.6054(3) 0.11694(18) 0.0476(8) Uani 1 1 d . . . . .
C14 C 0.5835(4) 0.4705(3) 0.2621(2) 0.0220(7) Uani 1 1 d . . . . .
C16 C 0.5380(4) 0.9252(3) 0.2989(2) 0.0252(7) Uani 1 1 d . . . . .
H16 H 0.567463 0.927110 0.242368 0.030 Uiso 1 1 calc R U . . .
C18 C 0.4628(3) 0.6431(3) 0.3490(2) 0.0183(6) Uani 1 1 d . . . . .
C20 C 0.3996(4) 0.9612(3) 0.3401(3) 0.0329(9) Uani 1 1 d . . . . .
H20 H 0.322593 0.991429 0.314981 0.040 Uiso 1 1 calc R U . . .
C22 C 0.8844(3) 0.8552(3) 0.4826(2) 0.0216(7) Uani 1 1 d . . . . .
H22 H 0.884507 0.933430 0.457613 0.026 Uiso 1 1 calc R U . . .
O2 O 1.169(2) 0.4763(18) 0.0429(11) 0.053(5) Uani 0.5 1 d . . P A 1
C2O2 C 1.154(2) 0.466(2) 0.0400(12) 0.023(3) Uani 0.5 1 d . . P A 2
H2O2 H 1.088188 0.487686 0.005098 0.028 Uiso 0.5 1 calc R U P A 2
C24 C 1.264(3) 0.4166(16) 0.1562(19) 0.023(4) Uani 0.5 1 d . . P A 1
H24 H 1.277304 0.402386 0.210534 0.027 Uiso 0.5 1 calc R U P A 1
O24C O 1.2451(19) 0.4456(11) 0.1533(12) 0.024(3) Uani 0.5 1 d . . P A 2
C26 C 0.3500(4) 0.6544(3) 0.4836(2) 0.0260(7) Uani 1 1 d . . . . .
H26 H 0.332584 0.649160 0.540615 0.031 Uiso 1 1 calc R U . . .
C28 C 0.6318(4) 0.7942(3) 0.1201(2) 0.0271(7) Uani 1 1 d . . . . .
H28 H 0.714961 0.813766 0.134420 0.033 Uiso 1 1 calc R U . . .
C30 C 0.4813(4) 0.3979(3) 0.3209(2) 0.0281(8) Uani 1 1 d . . . . .
H30 H 0.417747 0.425601 0.362700 0.034 Uiso 1 1 calc R U . . .
C32 C 0.3845(4) 0.7364(3) 0.0767(2) 0.0323(8) Uani 1 1 d . . . . .
H32 H 0.301344 0.716909 0.062337 0.039 Uiso 1 1 calc R U . . .
C34 C 0.9178(4) 0.8178(3) 0.5603(2) 0.0268(7) Uani 1 1 d . . . . .
H34 H 0.939457 0.871005 0.587408 0.032 Uiso 1 1 calc R U . . .
C36 C 0.2500(3) 0.6961(3) 0.4316(2) 0.0276(8) Uani 1 1 d . . . . .
H36 H 0.155776 0.723440 0.448748 0.033 Uiso 1 1 calc R U . . .
C38 C 0.4734(4) 0.2837(3) 0.3176(3) 0.0373(9) Uani 1 1 d . . . . .
H38 H 0.405904 0.235199 0.357754 0.045 Uiso 1 1 calc R U . . .
C40 C 1.0599(4) 0.9145(4) 0.2338(2) 0.0382(10) Uani 1 1 d . . . . .
H40 H 1.082099 0.838995 0.230017 0.046 Uiso 1 1 calc R U . . .
C41 C 0.4249(4) 0.6728(3) 0.1483(2) 0.0260(7) Uani 1 1 d . . . . .
H41 H 0.368820 0.610748 0.181741 0.031 Uiso 1 1 calc R U . . .
N1 N 0.7785(6) 1.0546(4) 0.1030(3) 0.0774(15) Uani 1 1 d . . . . .
C21 C 0.5908(4) 0.8585(3) 0.0481(2) 0.0332(8) Uani 1 1 d . . . . .
H21 H 0.645967 0.921118 0.014756 0.040 Uiso 1 1 calc R U . . .
C11 C 0.4674(4) 0.8288(3) 0.0265(2) 0.0353(9) Uani 1 1 d . . . . .
H11 H 0.440367 0.870953 -0.021750 0.042 Uiso 1 1 calc R U . . .
C23 C 1.1453(4) 0.4872(3) 0.1195(2) 0.0294(8) Uani 1 1 d . . . . .
C3 C 0.5649(5) 0.2425(3) 0.2551(3) 0.0438(11) Uani 1 1 d . . . . .
H3 H 0.558598 0.166414 0.252829 0.053 Uiso 1 1 calc R U . . .
C25 C 0.9191(4) 0.7013(3) 0.5980(2) 0.0296(8) Uani 1 1 d . . . . .
H25 H 0.941011 0.676551 0.650345 0.035 Uiso 1 1 calc R U . . .
C13 C 0.8923(5) 1.0537(3) 0.2868(3) 0.0414(10) Uani 1 1 d . . . . .
H13 H 0.803377 1.072352 0.318455 0.050 Uiso 1 1 calc R U . . .
C27 C 1.2854(5) 0.4040(4) 0.0275(3) 0.0453(11) Uani 1 1 d . . . . .
H27 H 1.318286 0.376464 -0.020367 0.054 Uiso 0.5 1 calc R U P A 1
H27A H 1.327778 0.381738 -0.021614 0.054 Uiso 0.5 1 calc R U P A 2
C7 C 1.3421(5) 0.3810(4) 0.0947(3) 0.0487(11) Uani 1 1 d . . . . .
H7A H 1.430995 0.342430 0.096782 0.058 Uiso 0.5 1 calc R U P A 1
H7B H 1.423615 0.335297 0.103701 0.058 Uiso 0.5 1 calc R U P A 2
C29 C 0.3989(4) 0.9433(3) 0.4257(3) 0.0357(10) Uani 1 1 d . . . . .
H29 H 0.321065 0.959534 0.466463 0.043 Uiso 1 1 calc R U . . .
C15 C 0.3175(3) 0.6890(3) 0.3488(2) 0.0218(7) Uani 1 1 d . . . . .
H15 H 0.275150 0.710400 0.302686 0.026 Uiso 1 1 calc R U . . .
C31 C 0.5371(4) 0.8964(3) 0.4392(2) 0.0284(8) Uani 1 1 d . . . . .
H31 H 0.565350 0.876629 0.489944 0.034 Uiso 1 1 calc R U . . .
C2 C 1.0303(4) 0.5589(3) 0.1570(2) 0.0276(8) Uani 1 1 d . . . . .
C33 C 0.8704(6) 1.1026(4) 0.0622(3) 0.0530(12) Uani 1 1 d . . . . .
C17 C 0.6762(4) 0.4273(3) 0.1992(2) 0.0339(9) Uani 1 1 d . . . . .
H17 H 0.745023 0.474996 0.159260 0.041 Uiso 1 1 calc R U . . .
C35 C 0.6663(5) 0.3138(3) 0.1958(3) 0.0460(11) Uani 1 1 d . . . . .
H35 H 0.728021 0.285804 0.153496 0.055 Uiso 1 1 calc R U . . .
C9 C 0.6244(3) 0.8852(3) 0.3606(2) 0.0222(7) Uani 1 1 d . . . . .
C37 C 0.9936(7) 1.1396(4) 0.2423(3) 0.0594(15) Uani 1 1 d . . . . .
H37 H 0.971555 1.215703 0.244442 0.071 Uiso 1 1 calc R U . . .
C19 C 1.1589(5) 0.9998(5) 0.1907(3) 0.0570(14) Uani 1 1 d . . . . .
H19 H 1.247670 0.981723 0.158628 0.068 Uiso 1 1 calc R U . . .
C39 C 1.1255(6) 1.1122(5) 0.1955(3) 0.0696(18) Uani 1 1 d . . . . .
H39 H 1.192540 1.169701 0.166937 0.084 Uiso 1 1 calc R U . . .
C5 C 0.9890(7) 1.1716(7) 0.0082(4) 0.115(3) Uani 1 1 d . . . . .
H5A H 0.993519 1.169037 -0.048406 0.173 Uiso 1 1 calc R U . . .
H5B H 1.079192 1.142432 0.023427 0.173 Uiso 1 1 calc R U . . .
H5C H 0.973769 1.249644 0.013496 0.173 Uiso 1 1 calc R U . . .

loop_
_atom_site_aniso_label
_atom_site_aniso_U_11
_atom_site_aniso_U_22
_atom_site_aniso_U_33
_atom_site_aniso_U_23
_atom_site_aniso_U_13
_atom_site_aniso_U_12
Cu1 0.01399(18) 0.0218(2) 0.0227(2) -0.00763(16) -0.00455(15) 0.00169(15)
Fe1 0.0142(2) 0.0185(2) 0.0305(3) -0.0125(2) -0.00882(19) 0.00471(17)
P1 0.0156(4) 0.0192(4) 0.0257(4) -0.0069(3) -0.0078(3) -0.0004(3)
P2 0.0145(4) 0.0140(4) 0.0238(4) -0.0071(3) -0.0043(3) 0.0012(3)
S1 0.0185(4) 0.0464(6) 0.0313(5) -0.0225(4) -0.0093(3) 0.0105(4)
C1 0.0074(12) 0.0234(16) 0.0236(16) -0.0063(13) -0.0032(12) 0.0002(12)
C4 0.0199(15) 0.0151(15) 0.0243(17) -0.0085(13) -0.0069(13) 0.0039(12)
C6 0.0165(14) 0.0211(16) 0.0251(17) -0.0087(14) -0.0054(13) 0.0015(13)
C8 0.0292(18) 0.0281(19) 0.0296(19) 0.0039(15) -0.0168(15) -0.0123(15)
C10 0.0225(16) 0.0232(17) 0.0269(18) -0.0044(14) -0.0047(14) 0.0002(14)
C12 0.0166(14) 0.0189(16) 0.0281(18) -0.0075(14) -0.0048(13) 0.0014(12)
O1 0.0442(17) 0.066(2) 0.0348(16) -0.0090(15) -0.0197(14) 0.0117(15)
C14 0.0246(16) 0.0159(15) 0.0286(18) -0.0079(14) -0.0103(14) 0.0029(13)
C16 0.0288(17) 0.0134(15) 0.040(2) -0.0071(15) -0.0197(16) 0.0016(13)
C18 0.0123(14) 0.0159(15) 0.0280(17) -0.0085(13) -0.0033(12) 0.0006(12)
C20 0.0284(18) 0.0185(17) 0.062(3) -0.0149(18) -0.0264(18) 0.0089(14)
C22 0.0159(14) 0.0212(16) 0.0289(18) -0.0095(14) -0.0044(13) 0.0018(13)
O2 0.064(9) 0.064(10) 0.048(7) -0.032(6) -0.027(6) 0.014(7)
C2O2 0.026(5) 0.031(6) 0.012(6) -0.007(5) 0.002(4) -0.003(5)
C24 0.018(7) 0.015(8) 0.034(6) 0.000(6) -0.012(5) 0.003(6)
O24C 0.021(5) 0.025(7) 0.031(5) -0.015(6) -0.007(3) 0.010(4)
C26 0.0227(16) 0.0293(19) 0.0262(18) -0.0092(15) -0.0024(14) -0.0020(14)
C28 0.0311(18) 0.0197(17) 0.033(2) -0.0077(15) -0.0109(15) -0.0008(14)
C30 0.0278(17) 0.0209(17) 0.035(2) -0.0056(15) -0.0049(15) -0.0041(14)
C32 0.0291(18) 0.037(2) 0.038(2) -0.0135(18) -0.0173(16) 0.0049(16)
C34 0.0239(17) 0.0323(19) 0.0290(19) -0.0175(16) -0.0047(14) 0.0013(15)
C36 0.0149(15) 0.0302(19) 0.041(2) -0.0172(17) -0.0040(14) -0.0007(14)
C38 0.041(2) 0.0167(17) 0.052(3) -0.0006(17) -0.0128(19) -0.0080(16)
C40 0.0302(19) 0.052(3) 0.029(2) 0.0049(18) -0.0112(16) -0.0138(18)
C41 0.0237(16) 0.0251(18) 0.0309(19) -0.0091(15) -0.0062(14) -0.0008(14)
N1 0.095(4) 0.076(3) 0.066(3) 0.000(3) -0.038(3) -0.035(3)
C21 0.047(2) 0.0183(17) 0.034(2) -0.0020(16) -0.0106(18) -0.0014(16)
C11 0.045(2) 0.029(2) 0.036(2) -0.0086(17) -0.0195(18) 0.0120(18)
C23 0.0312(19) 0.036(2) 0.0245(19) -0.0152(16) -0.0027(15) -0.0082(16)
C3 0.057(3) 0.0155(18) 0.066(3) -0.014(2) -0.025(2) 0.0041(18)
C25 0.0303(18) 0.038(2) 0.0233(18) -0.0095(16) -0.0086(15) 0.0002(16)
C13 0.062(3) 0.030(2) 0.039(2) 0.0011(18) -0.030(2) -0.0170(19)
C27 0.058(3) 0.046(3) 0.032(2) -0.020(2) 0.002(2) 0.007(2)
C7 0.029(2) 0.048(3) 0.061(3) -0.006(2) -0.004(2) -0.0004(19)
C29 0.0219(17) 0.0294(19) 0.068(3) -0.032(2) -0.0158(18) 0.0103(15)
C15 0.0137(14) 0.0212(16) 0.0343(19) -0.0113(15) -0.0076(13) 0.0000(12)
C31 0.0243(17) 0.0276(18) 0.044(2) -0.0225(17) -0.0160(16) 0.0060(14)
C2 0.0244(17) 0.035(2) 0.0236(18) -0.0069(15) -0.0051(14) -0.0031(15)
C33 0.062(3) 0.045(3) 0.059(3) -0.007(2) -0.034(3) -0.001(2)
C17 0.041(2) 0.0198(18) 0.039(2) -0.0096(16) -0.0006(17) -0.0012(16)
C35 0.058(3) 0.027(2) 0.056(3) -0.024(2) -0.004(2) 0.006(2)
C9 0.0195(15) 0.0146(15) 0.038(2) -0.0127(14) -0.0113(14) 0.0015(12)
C37 0.102(4) 0.036(2) 0.051(3) 0.009(2) -0.050(3) -0.029(3)
C19 0.047(3) 0.076(4) 0.042(3) 0.013(3) -0.017(2) -0.032(3)
C39 0.075(4) 0.082(4) 0.048(3) 0.022(3) -0.031(3) -0.057(3)
C5 0.059(4) 0.170(8) 0.079(5) 0.045(5) -0.016(3) -0.019(4)

loop_
_atom_type_symbol
_atom_type_description
_atom_type_scat_dispersion_real
_atom_type_scat_dispersion_imag
_atom_type_scat_source
C C 0.0033 0.0016 'International Tables Vol C Tables 4.2.6.8 and 6.1.1.4'
H H 0.0000 0.0000 'International Tables Vol C Tables 4.2.6.8 and 6.1.1.4'
Cu Cu 0.3201 1.2651 'International Tables Vol C Tables 4.2.6.8 and 6.1.1.4'
Fe Fe 0.3463 0.8444 'International Tables Vol C Tables 4.2.6.8 and 6.1.1.4'
N N 0.0061 0.0033 'International Tables Vol C Tables 4.2.6.8 and 6.1.1.4'
O O 0.0106 0.0060 'International Tables Vol C Tables 4.2.6.8 and 6.1.1.4'
P P 0.1023 0.0942 'International Tables Vol C Tables 4.2.6.8 and 6.1.1.4'
S S 0.1246 0.1234 'International Tables Vol C Tables 4.2.6.8 and 6.1.1.4'

loop_
_geom_angle_atom_site_label_1
_geom_angle_atom_site_label_2
_geom_angle_atom_site_label_3
_geom_angle
_geom_angle_site_symmetry_1
_geom_angle_site_symmetry_3
_geom_angle_publ_flag
S1 Cu1 P1 120.43(4) . . ?
S1 Cu1 P2 125.49(4) . . ?
P1 Cu1 P2 113.43(3) . . ?
C12 Fe1 C18 41.40(13) . . ?
C12 Fe1 C16 136.95(13) . . ?
C18 Fe1 C16 110.92(14) . . ?
C12 Fe1 C29 142.23(16) . . ?
C18 Fe1 C29 175.13(14) . . ?
C16 Fe1 C29 68.43(16) . . ?
C12 Fe1 C9 110.54(13) . . ?
C18 Fe1 C9 114.48(12) . . ?
C16 Fe1 C9 41.23(13) . . ?
C29 Fe1 C9 68.45(14) . . ?
C12 Fe1 C31 112.88(14) . . ?
C18 Fe1 C31 144.01(13) . . ?
C16 Fe1 C31 68.96(15) . . ?
C29 Fe1 C31 40.69(13) . . ?
C9 Fe1 C31 40.80(14) . . ?
C12 Fe1 C20 177.10(15) . . ?
C18 Fe1 C20 136.10(15) . . ?
C16 Fe1 C20 40.66(14) . . ?
C29 Fe1 C20 40.39(16) . . ?
C9 Fe1 C20 68.63(13) . . ?
C31 Fe1 C20 68.46(14) . . ?
C12 Fe1 C26 40.70(12) . . ?
C18 Fe1 C26 69.01(13) . . ?
C16 Fe1 C26 176.36(13) . . ?
C29 Fe1 C26 111.97(16) . . ?
C9 Fe1 C26 135.25(14) . . ?
C31 Fe1 C26 108.83(15) . . ?
C20 Fe1 C26 141.80(15) . . ?
C12 Fe1 C36 68.28(13) . . ?
C18 Fe1 C36 68.62(13) . . ?
C16 Fe1 C36 143.25(14) . . ?
C29 Fe1 C36 108.82(14) . . ?
C9 Fe1 C36 174.28(14) . . ?
C31 Fe1 C36 133.95(15) . . ?
C20 Fe1 C36 112.83(14) . . ?
C26 Fe1 C36 40.34(14) . . ?
C12 Fe1 C15 68.86(13) . . ?
C18 Fe1 C15 41.01(11) . . ?
C16 Fe1 C15 114.18(14) . . ?
C29 Fe1 C15 134.44(13) . . ?
C9 Fe1 C15 144.96(14) . . ?
C31 Fe1 C15 173.79(13) . . ?
C20 Fe1 C15 110.10(14) . . ?
C26 Fe1 C15 68.31(14) . . ?
C36 Fe1 C15 40.43(13) . . ?
C9 P1 C8 104.98(16) . . ?
C9 P1 C1 103.20(15) . . ?
C8 P1 C1 103.96(15) . . ?
C9 P1 Cu1 116.06(10) . . ?
C8 P1 Cu1 115.77(13) . . ?
C1 P1 Cu1 111.45(11) . . ?
C18 P2 C4 104.57(14) . . ?
C18 P2 C14 103.92(15) . . ?
C4 P2 C14 103.19(15) . . ?
C18 P2 Cu1 110.27(10) . . ?
C4 P2 Cu1 114.56(11) . . ?
C14 P2 Cu1 118.91(11) . . ?
C2 S1 Cu1 97.91(12) . . ?
C6 C1 C22 118.6(3) . . ?
C6 C1 P1 118.6(2) . . ?
C22 C1 P1 122.8(3) . . ?
C28 C4 C41 119.2(3) . . ?
C28 C4 P2 118.9(2) . . ?
C41 C4 P2 121.9(3) . . ?
C10 C6 C1 120.7(3) . . ?
C10 C6 H6 119.6 . . ?
C1 C6 H6 119.6 . . ?
C13 C8 C40 119.2(4) . . ?
C13 C8 P1 123.6(3) . . ?
C40 C8 P1 117.2(3) . . ?
C25 C10 C6 119.9(3) . . ?
C25 C10 H10 120.1 . . ?
C6 C10 H10 120.1 . . ?
C26 C12 C18 108.5(3) . . ?
C26 C12 Fe1 70.56(19) . . ?
C18 C12 Fe1 69.81(18) . . ?
C26 C12 H12 125.8 . . ?
C18 C12 H12 125.8 . . ?
Fe1 C12 H12 125.5 . . ?
C30 C14 C17 118.7(3) . . ?
C30 C14 P2 123.4(3) . . ?
C17 C14 P2 117.8(3) . . ?
C20 C16 C9 107.5(3) . . ?
C20 C16 Fe1 69.8(2) . . ?
C9 C16 Fe1 69.47(19) . . ?
C20 C16 H16 126.2 . . ?
C9 C16 H16 126.2 . . ?
Fe1 C16 H16 126.0 . . ?
C15 C18 C12 107.0(3) . . ?
C15 C18 P2 130.0(3) . . ?
C12 C18 P2 122.9(2) . . ?
C15 C18 Fe1 70.22(17) . . ?
C12 C18 Fe1 68.80(17) . . ?
P2 C18 Fe1 123.56(16) . . ?
C29 C20 C16 108.4(3) . . ?
C29 C20 Fe1 69.7(2) . . ?
C16 C20 Fe1 69.50(19) . . ?
C29 C20 H20 125.8 . . ?
C16 C20 H20 125.8 . . ?
Fe1 C20 H20 126.6 . . ?
C34 C22 C1 120.6(3) . . ?
C34 C22 H22 119.7 . . ?
C1 C22 H22 119.7 . . ?
C23 O2 C27 110.4(14) . . ?
C27 C2O2 C23 102.3(16) . . ?
C27 C2O2 H2O2 128.9 . . ?
C23 C2O2 H2O2 128.9 . . ?
C7 C24 C23 103(2) . . ?
C7 C24 H24 128.4 . . ?
C23 C24 H24 128.4 . . ?
C23 O24C C7 105.9(13) . . ?
C36 C26 C12 107.9(3) . . ?
C36 C26 Fe1 70.1(2) . . ?
C12 C26 Fe1 68.74(19) . . ?
C36 C26 H26 126.0 . . ?
C12 C26 H26 126.0 . . ?
Fe1 C26 H26 126.7 . . ?
C4 C28 C21 120.4(3) . . ?
C4 C28 H28 119.8 . . ?
C21 C28 H28 119.8 . . ?
C14 C30 C38 120.4(3) . . ?
C14 C30 H30 119.8 . . ?
C38 C30 H30 119.8 . . ?
C11 C32 C41 120.2(3) . . ?
C11 C32 H32 119.9 . . ?
C41 C32 H32 119.9 . . ?
C22 C34 C25 120.3(3) . . ?
C22 C34 H34 119.9 . . ?
C25 C34 H34 119.9 . . ?
C26 C36 C15 108.8(3) . . ?
C26 C36 Fe1 69.58(19) . . ?
C15 C36 Fe1 69.87(18) . . ?
C26 C36 H36 125.6 . . ?
C15 C36 H36 125.6 . . ?
Fe1 C36 H36 126.5 . . ?
C3 C38 C30 120.3(4) . . ?
C3 C38 H38 119.9 . . ?
C30 C38 H38 119.9 . . ?
C19 C40 C8 120.9(4) . . ?
C19 C40 H40 119.5 . . ?
C8 C40 H40 119.5 . . ?
C32 C41 C4 120.5(3) . . ?
C32 C41 H41 119.8 . . ?
C4 C41 H41 119.8 . . ?
C11 C21 C28 119.8(4) . . ?
C11 C21 H21 120.1 . . ?
C28 C21 H21 120.1 . . ?
C32 C11 C21 120.0(3) . . ?
C32 C11 H11 120.0 . . ?
C21 C11 H11 120.0 . . ?
O24C C23 C2O2 115.4(13) . . ?
O24C C23 C2 121.9(9) . . ?
O2 C23 C2 125.2(10) . . ?
C2O2 C23 C2 122.7(10) . . ?
O2 C23 C24 105.5(15) . . ?
C2 C23 C24 129.3(11) . . ?
C38 C3 C35 120.1(3) . . ?
C38 C3 H3 119.9 . . ?
C35 C3 H3 119.9 . . ?
C34 C25 C10 119.9(3) . . ?
C34 C25 H25 120.1 . . ?
C10 C25 H25 120.1 . . ?
C8 C13 C37 119.3(5) . . ?
C8 C13 H13 120.4 . . ?
C37 C13 H13 120.4 . . ?
C7 C27 O2 105.9(8) . . ?
C7 C27 C2O2 111.2(10) . . ?
C7 C27 H27 127.0 . . ?
O2 C27 H27 127.0 . . ?
C7 C27 H27A 124.4 . . ?
C2O2 C27 H27A 124.4 . . ?
C24 C7 C27 114.3(12) . . ?
C27 C7 O24C 104.8(7) . . ?
C24 C7 H7A 122.9 . . ?
C27 C7 H7A 122.9 . . ?
C27 C7 H7B 127.6 . . ?
O24C C7 H7B 127.6 . . ?
C20 C29 C31 108.6(3) . . ?
C20 C29 Fe1 69.9(2) . . ?
C31 C29 Fe1 69.75(19) . . ?
C20 C29 H29 125.7 . . ?
C31 C29 H29 125.7 . . ?
Fe1 C29 H29 126.2 . . ?
C36 C15 C18 107.8(3) . . ?
C36 C15 Fe1 69.70(19) . . ?
C18 C15 Fe1 68.77(17) . . ?
C36 C15 H15 126.1 . . ?
C18 C15 H15 126.1 . . ?
Fe1 C15 H15 127.0 . . ?
C29 C31 C9 107.7(3) . . ?
C29 C31 Fe1 69.55(19) . . ?
C9 C31 Fe1 69.53(18) . . ?
C29 C31 H31 126.2 . . ?
C9 C31 H31 126.2 . . ?
Fe1 C31 H31 126.3 . . ?
O1 C2 C23 118.7(3) . . ?
O1 C2 S1 124.2(3) . . ?
C23 C2 S1 117.1(3) . . ?
N1 C33 C5 177.2(7) . . ?
C35 C17 C14 120.5(4) . . ?
C35 C17 H17 119.8 . . ?
C14 C17 H17 119.8 . . ?
C3 C35 C17 120.0(4) . . ?
C3 C35 H35 120.0 . . ?
C17 C35 H35 120.0 . . ?
C31 C9 C16 107.8(3) . . ?
C31 C9 P1 128.5(3) . . ?
C16 C9 P1 123.4(3) . . ?
C31 C9 Fe1 69.67(19) . . ?
C16 C9 Fe1 69.29(18) . . ?
P1 C9 Fe1 121.88(16) . . ?
C39 C37 C13 120.5(5) . . ?
C39 C37 H37 119.7 . . ?
C13 C37 H37 119.7 . . ?
C40 C19 C39 119.7(5) . . ?
C40 C19 H19 120.2 . . ?
C39 C19 H19 120.2 . . ?
C37 C39 C19 120.4(4) . . ?
C37 C39 H39 119.8 . . ?
C19 C39 H39 119.8 . . ?
C33 C5 H5A 109.5 . . ?
C33 C5 H5B 109.5 . . ?
H5A C5 H5B 109.5 . . ?
C33 C5 H5C 109.5 . . ?
H5A C5 H5C 109.5 . . ?
H5B C5 H5C 109.5 . . ?

loop_
_geom_bond_atom_site_label_1
_geom_bond_atom_site_label_2
_geom_bond_distance
_geom_bond_site_symmetry_2
_geom_bond_publ_flag
Cu1 S1 2.2349(10) . ?
Cu1 P1 2.2378(10) . ?
Cu1 P2 2.2496(10) . ?
Fe1 C12 2.028(3) . ?
Fe1 C18 2.042(3) . ?
Fe1 C16 2.044(4) . ?
Fe1 C29 2.046(3) . ?
Fe1 C9 2.047(3) . ?
Fe1 C31 2.049(3) . ?
Fe1 C20 2.049(3) . ?
Fe1 C26 2.052(4) . ?
Fe1 C36 2.059(3) . ?
Fe1 C15 2.061(3) . ?
P1 C9 1.815(3) . ?
P1 C8 1.825(4) . ?
P1 C1 1.828(3) . ?
P2 C18 1.802(3) . ?
P2 C4 1.823(3) . ?
P2 C14 1.824(3) . ?
S1 C2 1.728(4) . ?
C1 C6 1.396(4) . ?
C1 C22 1.401(4) . ?
C4 C28 1.390(5) . ?
C4 C41 1.393(4) . ?
C6 C10 1.392(5) . ?
C6 H6 0.9300 . ?
C8 C13 1.392(5) . ?
C8 C40 1.400(5) . ?
C10 C25 1.392(5) . ?
C10 H10 0.9300 . ?
C12 C26 1.419(4) . ?
C12 C18 1.439(4) . ?
C12 H12 0.9300 . ?
O1 C2 1.232(4) . ?
C14 C30 1.389(5) . ?
C14 C17 1.396(5) . ?
C16 C20 1.422(5) . ?
C16 C9 1.441(4) . ?
C16 H16 0.9300 . ?
C18 C15 1.437(4) . ?
C20 C29 1.414(6) . ?
C20 H20 0.9300 . ?
C22 C34 1.386(5) . ?
C22 H22 0.9300 . ?
O2 C23 1.303(18) . ?
O2 C27 1.37(2) . ?
C2O2 C27 1.40(2) . ?
C2O2 C23 1.42(2) . ?
C2O2 H2O2 0.9300 . ?
C24 C7 1.28(3) . ?
C24 C23 1.51(2) . ?
C24 H24 0.9300 . ?
O24C C23 1.225(15) . ?
O24C C7 1.512(16) . ?
C26 C36 1.418(5) . ?
C26 H26 0.9300 . ?
C28 C21 1.395(5) . ?
C28 H28 0.9300 . ?
C30 C38 1.392(5) . ?
C30 H30 0.9300 . ?
C32 C11 1.384(5) . ?
C32 C41 1.385(5) . ?
C32 H32 0.9300 . ?
C34 C25 1.387(5) . ?
C34 H34 0.9300 . ?
C36 C15 1.424(5) . ?
C36 H36 0.9300 . ?
C38 C3 1.374(6) . ?
C38 H38 0.9300 . ?
C40 C19 1.379(6) . ?
C40 H40 0.9300 . ?
C41 H41 0.9300 . ?
N1 C33 1.076(6) . ?
C21 C11 1.387(5) . ?
C21 H21 0.9300 . ?
C11 H11 0.9300 . ?
C23 C2 1.462(5) . ?
C3 C35 1.380(6) . ?
C3 H3 0.9300 . ?
C25 H25 0.9300 . ?
C13 C37 1.401(6) . ?
C13 H13 0.9300 . ?
C27 C7 1.328(6) . ?
C27 H27 0.9300 . ?
C27 H27A 0.9300 . ?
C7 H7A 0.9300 . ?
C7 H7B 0.9300 . ?
C29 C31 1.424(5) . ?
C29 H29 0.9300 . ?
C15 H15 0.9300 . ?
C31 C9 1.428(5) . ?
C31 H31 0.9300 . ?
C33 C5 1.434(8) . ?
C17 C35 1.388(5) . ?
C17 H17 0.9300 . ?
C35 H35 0.9300 . ?
C37 C39 1.377(8) . ?
C37 H37 0.9300 . ?
C19 C39 1.381(8) . ?
C19 H19 0.9300 . ?
C39 H39 0.9300 . ?
C5 H5A 0.9600 . ?
C5 H5B 0.9600 . ?
C5 H5C 0.9600 . ?

loop_
_geom_torsion_atom_site_label_1
_geom_torsion_atom_site_label_2
_geom_torsion_atom_site_label_3
_geom_torsion_atom_site_label_4
_geom_torsion
_geom_torsion_site_symmetry_1
_geom_torsion_site_symmetry_2
_geom_torsion_site_symmetry_3
_geom_torsion_site_symmetry_4
_geom_torsion_publ_flag
C9 P1 C1 C6 109.3(2) . . . . ?
C8 P1 C1 C6 -141.3(3) . . . . ?
Cu1 P1 C1 C6 -15.9(3) . . . . ?
C9 P1 C1 C22 -71.6(3) . . . . ?
C8 P1 C1 C22 37.8(3) . . . . ?
Cu1 P1 C1 C22 163.1(2) . . . . ?
C18 P2 C4 C28 115.1(3) . . . . ?
C14 P2 C4 C28 -136.5(3) . . . . ?
Cu1 P2 C4 C28 -5.8(3) . . . . ?
C18 P2 C4 C41 -65.2(3) . . . . ?
C14 P2 C4 C41 43.2(3) . . . . ?
Cu1 P2 C4 C41 174.0(2) . . . . ?
C22 C1 C6 C10 1.1(4) . . . . ?
P1 C1 C6 C10 -179.8(2) . . . . ?
C9 P1 C8 C13 20.8(3) . . . . ?
C1 P1 C8 C13 -87.2(3) . . . . ?
Cu1 P1 C8 C13 150.2(3) . . . . ?
C9 P1 C8 C40 -158.4(3) . . . . ?
C1 P1 C8 C40 93.5(3) . . . . ?
Cu1 P1 C8 C40 -29.1(3) . . . . ?
C1 C6 C10 C25 -0.3(5) . . . . ?
C18 P2 C14 C30 -4.7(3) . . . . ?
C4 P2 C14 C30 -113.6(3) . . . . ?
Cu1 P2 C14 C30 118.3(3) . . . . ?
C18 P2 C14 C17 176.9(3) . . . . ?
C4 P2 C14 C17 68.0(3) . . . . ?
Cu1 P2 C14 C17 -60.1(3) . . . . ?
C26 C12 C18 C15 0.1(4) . . . . ?
Fe1 C12 C18 C15 -60.1(2) . . . . ?
C26 C12 C18 P2 177.3(2) . . . . ?
Fe1 C12 C18 P2 117.1(2) . . . . ?
C26 C12 C18 Fe1 60.2(2) . . . . ?
C4 P2 C18 C15 14.6(3) . . . . ?
C14 P2 C18 C15 -93.3(3) . . . . ?
Cu1 P2 C18 C15 138.2(3) . . . . ?
C4 P2 C18 C12 -161.9(3) . . . . ?
C14 P2 C18 C12 90.3(3) . . . . ?
Cu1 P2 C18 C12 -38.2(3) . . . . ?
C4 P2 C18 Fe1 -76.9(2) . . . . ?
C14 P2 C18 Fe1 175.22(18) . . . . ?
Cu1 P2 C18 Fe1 46.7(2) . . . . ?
C9 C16 C20 C29 -0.5(4) . . . . ?
Fe1 C16 C20 C29 59.0(3) . . . . ?
C9 C16 C20 Fe1 -59.5(2) . . . . ?
C6 C1 C22 C34 -1.2(4) . . . . ?
P1 C1 C22 C34 179.8(2) . . . . ?
C18 C12 C26 C36 -0.4(4) . . . . ?
Fe1 C12 C26 C36 59.3(2) . . . . ?
C18 C12 C26 Fe1 -59.7(2) . . . . ?
C41 C4 C28 C21 0.2(5) . . . . ?
P2 C4 C28 C21 179.9(3) . . . . ?
C17 C14 C30 C38 1.0(5) . . . . ?
P2 C14 C30 C38 -177.4(3) . . . . ?
C1 C22 C34 C25 0.5(5) . . . . ?
C12 C26 C36 C15 0.6(4) . . . . ?
Fe1 C26 C36 C15 59.1(2) . . . . ?
C12 C26 C36 Fe1 -58.5(2) . . . . ?
C14 C30 C38 C3 -1.2(6) . . . . ?
C13 C8 C40 C19 1.6(5) . . . . ?
P1 C8 C40 C19 -179.1(3) . . . . ?
C11 C32 C41 C4 0.1(5) . . . . ?
C28 C4 C41 C32 0.1(5) . . . . ?
P2 C4 C41 C32 -179.7(3) . . . . ?
C4 C28 C21 C11 -0.5(5) . . . . ?
C41 C32 C11 C21 -0.5(6) . . . . ?
C28 C21 C11 C32 0.7(6) . . . . ?
C7 O24C C23 C2O2 -1.7(17) . . . . ?
C7 O24C C23 C2 -178.5(5) . . . . ?
C27 O2 C23 C2 179.4(7) . . . . ?
C27 O2 C23 C24 2.1(17) . . . . ?
C27 C2O2 C23 O24C -2.1(19) . . . . ?
C27 C2O2 C23 C2 174.7(7) . . . . ?
C7 C24 C23 O2 3.3(18) . . . . ?
C7 C24 C23 C2 -173.8(7) . . . . ?
C30 C38 C3 C35 0.7(6) . . . . ?
C22 C34 C25 C10 0.4(5) . . . . ?
C6 C10 C25 C34 -0.4(5) . . . . ?
C40 C8 C13 C37 -1.2(5) . . . . ?
P1 C8 C13 C37 179.5(3) . . . . ?
C23 O2 C27 C7 -6.7(15) . . . . ?
C23 C2O2 C27 C7 5.5(16) . . . . ?
C23 C24 C7 C27 -7.9(17) . . . . ?
O2 C27 C7 C24 9.5(15) . . . . ?
C2O2 C27 C7 O24C -6.4(13) . . . . ?
C23 O24C C7 C27 5.0(13) . . . . ?
C16 C20 C29 C31 0.3(4) . . . . ?
Fe1 C20 C29 C31 59.2(2) . . . . ?
C16 C20 C29 Fe1 -58.9(2) . . . . ?
C26 C36 C15 C18 -0.5(4) . . . . ?
Fe1 C36 C15 C18 58.4(2) . . . . ?
C26 C36 C15 Fe1 -58.9(2) . . . . ?
C12 C18 C15 C36 0.2(4) . . . . ?
P2 C18 C15 C36 -176.7(2) . . . . ?
Fe1 C18 C15 C36 -59.0(2) . . . . ?
C12 C18 C15 Fe1 59.2(2) . . . . ?
P2 C18 C15 Fe1 -117.7(3) . . . . ?
C20 C29 C31 C9 0.0(4) . . . . ?
Fe1 C29 C31 C9 59.3(2) . . . . ?
C20 C29 C31 Fe1 -59.3(2) . . . . ?
O24C C23 C2 O1 174.4(10) . . . . ?
O2 C23 C2 O1 6.8(12) . . . . ?
C2O2 C23 C2 O1 -2.2(12) . . . . ?
C24 C23 C2 O1 -176.6(12) . . . . ?
O24C C23 C2 S1 -4.1(11) . . . . ?
O2 C23 C2 S1 -171.7(11) . . . . ?
C2O2 C23 C2 S1 179.3(11) . . . . ?
C24 C23 C2 S1 4.9(13) . . . . ?
Cu1 S1 C2 O1 7.8(4) . . . . ?
Cu1 S1 C2 C23 -173.8(3) . . . . ?
C30 C14 C17 C35 -0.2(6) . . . . ?
P2 C14 C17 C35 178.3(3) . . . . ?
C38 C3 C35 C17 0.1(7) . . . . ?
C14 C17 C35 C3 -0.4(7) . . . . ?
C29 C31 C9 C16 -0.3(4) . . . . ?
Fe1 C31 C9 C16 59.0(2) . . . . ?
C29 C31 C9 P1 -174.5(3) . . . . ?
Fe1 C31 C9 P1 -115.1(3) . . . . ?
C29 C31 C9 Fe1 -59.3(2) . . . . ?
C20 C16 C9 C31 0.5(4) . . . . ?
Fe1 C16 C9 C31 -59.2(2) . . . . ?
C20 C16 C9 P1 175.0(2) . . . . ?
Fe1 C16 C9 P1 115.3(2) . . . . ?
C20 C16 C9 Fe1 59.7(2) . . . . ?
C8 P1 C9 C31 -110.4(3) . . . . ?
C1 P1 C9 C31 -1.8(3) . . . . ?
Cu1 P1 C9 C31 120.4(3) . . . . ?
C8 P1 C9 C16 76.3(3) . . . . ?
C1 P1 C9 C16 -175.1(3) . . . . ?
Cu1 P1 C9 C16 -52.9(3) . . . . ?
C8 P1 C9 Fe1 161.2(2) . . . . ?
C1 P1 C9 Fe1 -90.2(2) . . . . ?
Cu1 P1 C9 Fe1 32.0(2) . . . . ?
C8 C13 C37 C39 -0.1(6) . . . . ?
C8 C40 C19 C39 -0.7(6) . . . . ?
C13 C37 C39 C19 1.0(7) . . . . ?
C40 C19 C39 C37 -0.6(7) . . . . ?
